data_7708119
loop_
_publ_author_name
'Zhu, Qihao'
'Fettinger, James C.'
'Power, Philip P.'

_publ_section_title
;
 Hydrostannylation of carbon dioxide by a hydridostannylene molybdenum
 complex.
;
_journal_issue 36
_journal_name_full 'Dalton transactions (Cambridge, England : 2003)'
_journal_page_first 12555
_journal_page_last 12562
_journal_paper_doi 10.1039/d1dt02473f
_journal_volume 50
_journal_year 2021
_chemical_formula_moiety 'C39 H46 Mo O6 Sn'
_chemical_formula_sum 'C39 H46 Mo O6 Sn'
_chemical_formula_weight 825.39
_space_group_crystal_system monoclinic
_space_group_IT_number 14
_space_group_name_Hall '-P 2ybc'
_space_group_name_H-M_alt 'P 1 21/c 1'
_atom_sites_solution_hydrogens mixed
_audit_creation_method SHELXL-2017/1
_audit_update_record
;
2021-05-25 deposited with the CCDC.	2021-08-16 downloaded from the CCDC.
;
_cell_angle_alpha 90
_cell_angle_beta 95.0100(10)
_cell_angle_gamma 90
_cell_formula_units_Z 4
_cell_length_a 14.7682(5)
_cell_length_b 10.7848(4)
_cell_length_c 23.6781(10)
_cell_measurement_reflns_used 2130
_cell_measurement_temperature 90(2)
_cell_measurement_theta_max 25.36
_cell_measurement_theta_min 2.30
_cell_volume 3756.9(2)
_computing_cell_refinement 'SAINT (8.38a) (Bruker, 2017)'
_computing_data_collection 'Apex3 (2019.1) (Bruker, 2019)'
_computing_data_reduction 'SAINT (8.38a) (Bruker, 2017)'
_computing_molecular_graphics 'Bruker SHELXTL'
_computing_publication_material 'Bruker SHELXTL'
_computing_structure_refinement 'SHELXL-2017/1 (Sheldrick, 2017)'
_computing_structure_solution 'SHELXT (Sheldrick, 2014)'
_diffrn_ambient_temperature 90(2)
_diffrn_measured_fraction_theta_full 1.000
_diffrn_measured_fraction_theta_max 1.000
_diffrn_measurement_device_type 'Bruker Duo APEXII CCD'
_diffrn_measurement_method '\w and \f'
_diffrn_radiation_type MoK\a
_diffrn_radiation_wavelength 0.71073
_diffrn_reflns_av_R_equivalents 0.0549
_diffrn_reflns_av_unetI/netI 0.0587
_diffrn_reflns_Laue_measured_fraction_full 1.000
_diffrn_reflns_Laue_measured_fraction_max 1.000
_diffrn_reflns_limit_h_max 13
_diffrn_reflns_limit_h_min -17
_diffrn_reflns_limit_k_max 11
_diffrn_reflns_limit_k_min -12
_diffrn_reflns_limit_l_max 28
_diffrn_reflns_limit_l_min -28
_diffrn_reflns_number 16327
_diffrn_reflns_point_group_measured_fraction_full 1.000
_diffrn_reflns_point_group_measured_fraction_max 1.000
_diffrn_reflns_theta_full 25.242
_diffrn_reflns_theta_max 25.249
_diffrn_reflns_theta_min 2.076
_exptl_absorpt_coefficient_mu 1.042
_exptl_absorpt_correction_T_max 0.7971
_exptl_absorpt_correction_T_min 0.6795
_exptl_absorpt_correction_type multi-scan
_exptl_absorpt_process_details 'SADABS 2016/2 (Sheldrick, 2016)'
_exptl_crystal_colour Yellow
_exptl_crystal_density_diffrn 1.459
_exptl_crystal_description Plate
_exptl_crystal_F_000 1680
_exptl_crystal_size_max 0.334
_exptl_crystal_size_mid 0.288
_exptl_crystal_size_min 0.285
_refine_diff_density_max 0.826
_refine_diff_density_min -0.727
_refine_diff_density_rms 0.103
_refine_ls_extinction_method none
_refine_ls_goodness_of_fit_ref 1.018
_refine_ls_hydrogen_treatment mixed
_refine_ls_matrix_type full
_refine_ls_number_parameters 547
_refine_ls_number_reflns 6802
_refine_ls_number_restraints 158
_refine_ls_restrained_S_all 1.013
_refine_ls_R_factor_all 0.0702
_refine_ls_R_factor_gt 0.0417
_refine_ls_shift/su_max 0.001
_refine_ls_shift/su_mean 0.000
_refine_ls_structure_factor_coef Fsqd
_refine_ls_weighting_details 'w=1/[\s^2^(Fo^2^)+(0.0321P)^2^+7.1340P] where P=(Fo^2^+2Fc^2^)/3'
_refine_ls_weighting_scheme calc
_refine_ls_wR_factor_gt 0.0829
_refine_ls_wR_factor_ref 0.0954
_reflns_Friedel_coverage 0.000
_reflns_number_gt 4769
_reflns_number_total 6802
_reflns_threshold_expression 'I > 2\s(I)'
_cod_data_source_file d1dt02473f4.cif
_cod_data_source_block QZ74FFMI
_cod_depositor_comments
;
The following automatic conversions were performed:

data item '_exptl_absorpt_correction_type' value 'Multi-scan' was
changed to 'multi-scan' in accordance with the
/home/data/users/saulius/crontab/automatic-downloads/rss-feeds/RSC/lib/dictionaries/cif_core.dic
dictionary named 'cif_core.dic' version 2.4.2 last updated on
2011-04-26.

Automatic conversion script
Id: cif_fix_values 7556 2019-12-06 15:28:31Z antanas 

 Adding full bibliography for 7708118--7708120.cif.
;
_cod_original_sg_symbol_H-M 'P 21/c'
_cod_database_code 7708119
_shelx_shelxl_version_number 2017/1
_shelx_space_group_comment
; 
The symmetry employed for this shelxl refinement is uniquely defined 
by the following loop, which should always be used as a source of 
symmetry information in preference to the above space-group names. 
They are only intended as comments. 
;
_shelx_estimated_absorpt_t_min 0.722
_shelx_estimated_absorpt_t_max 0.756

loop_
_space_group_symop_operation_xyz
'x, y, z'
'-x, y+1/2, -z+1/2'
'-x, -y, -z'
'x, -y-1/2, z-1/2'

loop_
_atom_site_label
_atom_site_type_symbol
_atom_site_fract_x
_atom_site_fract_y
_atom_site_fract_z
_atom_site_U_iso_or_equiv
_atom_site_adp_type
_atom_site_occupancy
_atom_site_site_symmetry_order
_atom_site_calc_flag
_atom_site_refinement_flags_posn
_atom_site_refinement_flags_adp
_atom_site_refinement_flags_occupancy
_atom_site_disorder_assembly
_atom_site_disorder_group
Sn1 Sn 0.78520(2) 0.75503(3) 0.61754(2) 0.02877(10) Uani 1 1 d . . . . .
H1 H 0.865(4) 0.786(6) 0.679(3) 0.08(2) Uiso 1 1 d . . . . .
Mo1 Mo 0.78731(3) 0.90675(4) 0.52399(2) 0.03076(12) Uani 1 1 d . . . . .
C1 C 0.6905(3) 0.6146(5) 0.64494(18) 0.0274(11) Uani 1 1 d . . . . .
O1 O 0.9211(2) 0.6509(3) 0.62288(14) 0.0378(9) Uani 1 1 d . . . . .
C2 C 0.6858(3) 0.4896(5) 0.6289(2) 0.0302(11) Uani 1 1 d . . . . .
C3 C 0.6172(3) 0.4136(5) 0.6472(2) 0.0359(12) Uani 1 1 d . . . . .
H3 H 0.613691 0.329268 0.635586 0.043 Uiso 1 1 calc R U . . .
C4 C 0.5545(4) 0.4597(5) 0.6819(2) 0.0409(14) Uani 1 1 d . . . . .
H4 H 0.507230 0.408095 0.693254 0.049 Uiso 1 1 calc R U . . .
C5 C 0.5612(3) 0.5804(5) 0.6996(2) 0.0398(13) Uani 1 1 d . . . . .
H5 H 0.520163 0.610689 0.725114 0.048 Uiso 1 1 calc R U . . .
C6 C 0.6271(3) 0.6600(5) 0.68106(19) 0.0317(12) Uani 1 1 d . . . . .
C7 C 0.7560(3) 0.4266(4) 0.5962(2) 0.0344(12) Uani 1 1 d . . . . .
C8 C 0.7436(3) 0.4167(4) 0.5370(2) 0.0334(12) Uani 1 1 d . . . . .
C9 C 0.8063(4) 0.3468(5) 0.5092(3) 0.0539(17) Uani 1 1 d . . . . .
H9 H 0.799137 0.339267 0.469074 0.065 Uiso 1 1 calc R U . . .
C10 C 0.8786(5) 0.2889(6) 0.5395(4) 0.070(2) Uani 1 1 d . . . . .
H10 H 0.920829 0.242082 0.520170 0.084 Uiso 1 1 calc R U . . .
C11 C 0.8896(4) 0.2988(6) 0.5978(4) 0.073(2) Uani 1 1 d . . . . .
H11 H 0.939510 0.258363 0.618142 0.088 Uiso 1 1 calc R U . . .
C12 C 0.8293(4) 0.3667(6) 0.6276(3) 0.0602(19) Uani 1 1 d D . . . .
C13 C 0.6604(3) 0.4703(5) 0.5029(2) 0.0360(13) Uani 1 1 d . . . . .
H13 H 0.637917 0.541642 0.524785 0.043 Uiso 1 1 calc R U . . .
C14 C 0.6799(4) 0.5181(6) 0.4441(2) 0.0537(17) Uani 1 1 d . . . . .
H14A H 0.732511 0.573744 0.447892 0.081 Uiso 1 1 calc R U . . .
H14B H 0.626741 0.563161 0.427097 0.081 Uiso 1 1 calc R U . . .
H14C H 0.692861 0.447742 0.419899 0.081 Uiso 1 1 calc R U . . .
C15 C 0.5849(4) 0.3724(6) 0.4967(3) 0.0568(17) Uani 1 1 d . . . . .
H15A H 0.607901 0.297376 0.479476 0.085 Uiso 1 1 calc R U . . .
H15B H 0.533103 0.404939 0.472584 0.085 Uiso 1 1 calc R U . . .
H15C H 0.565593 0.352189 0.534213 0.085 Uiso 1 1 calc R U . . .
C16 C 0.8390(8) 0.3889(11) 0.6935(4) 0.050(2) Uani 0.55 1 d D U P A 1
H16 H 0.800466 0.462545 0.700652 0.060 Uiso 0.55 1 calc R U P A 1
C17 C 0.9345(12) 0.4185(16) 0.7197(11) 0.077(6) Uani 0.55 1 d D U P A 1
H17A H 0.959185 0.488424 0.699472 0.116 Uiso 0.55 1 calc R U P A 1
H17B H 0.932151 0.440348 0.759696 0.116 Uiso 0.55 1 calc R U P A 1
H17C H 0.973635 0.345834 0.716673 0.116 Uiso 0.55 1 calc R U P A 1
C18 C 0.7997(9) 0.2796(11) 0.7248(5) 0.074(3) Uani 0.55 1 d D U P A 1
H18A H 0.738333 0.261066 0.707785 0.111 Uiso 0.55 1 calc R U P A 1
H18B H 0.838597 0.206676 0.721818 0.111 Uiso 0.55 1 calc R U P A 1
H18C H 0.797113 0.301190 0.764840 0.111 Uiso 0.55 1 calc R U P A 1
C16B C 0.8321(10) 0.3243(11) 0.6889(4) 0.050(3) Uani 0.45 1 d D U P A 2
H16B H 0.769890 0.332796 0.702134 0.061 Uiso 0.45 1 calc R U P A 2
C17B C 0.8939(17) 0.4208(17) 0.7189(13) 0.076(6) Uani 0.45 1 d D U P A 2
H17D H 0.869913 0.503866 0.709905 0.114 Uiso 0.45 1 calc R U P A 2
H17E H 0.896513 0.407442 0.759995 0.114 Uiso 0.45 1 calc R U P A 2
H17F H 0.955085 0.413356 0.706296 0.114 Uiso 0.45 1 calc R U P A 2
C18B C 0.8661(11) 0.1939(11) 0.7015(7) 0.074(3) Uani 0.45 1 d D U P A 2
H18D H 0.824818 0.134156 0.681551 0.110 Uiso 0.45 1 calc R U P A 2
H18E H 0.927117 0.184487 0.688720 0.110 Uiso 0.45 1 calc R U P A 2
H18F H 0.868544 0.178572 0.742419 0.110 Uiso 0.45 1 calc R U P A 2
C19 C 0.6348(7) 0.7753(5) 0.7063(4) 0.0191(19) Uani 0.51 1 d DG . P B 1
C20 C 0.5863(6) 0.8709(6) 0.6783(3) 0.029(3) Uani 0.51 1 d DG U P B 1
C21 C 0.5964(6) 0.9919(6) 0.6980(3) 0.029(2) Uani 0.51 1 d DG U P B 1
H21 H 0.563276 1.057197 0.678884 0.035 Uiso 0.51 1 calc R U P B 1
C22 C 0.6551(5) 1.0174(5) 0.7458(3) 0.020(2) Uani 0.51 1 d DG U P B 1
H22 H 0.662022 1.100135 0.759228 0.024 Uiso 0.51 1 calc R U P B 1
C23 C 0.7036(5) 0.9219(6) 0.7738(3) 0.024(2) Uani 0.51 1 d DG U P B 1
H23 H 0.743695 0.939304 0.806396 0.029 Uiso 0.51 1 calc R U P B 1
C24 C 0.6935(7) 0.8008(6) 0.7541(4) 0.023(2) Uani 0.51 1 d DG U P B 1
C25 C 0.5123(9) 0.8439(10) 0.6301(6) 0.0301(18) Uani 0.51 1 d D U P B 1
H25 H 0.532081 0.769476 0.609191 0.036 Uiso 0.51 1 calc R U P B 1
C26 C 0.4950(10) 0.9481(14) 0.5872(5) 0.040(4) Uani 0.51 1 d D U P B 1
H26A H 0.551891 0.969502 0.571112 0.060 Uiso 0.51 1 calc R U P B 1
H26B H 0.450077 0.920952 0.556776 0.060 Uiso 0.51 1 calc R U P B 1
H26C H 0.471803 1.020997 0.606015 0.060 Uiso 0.51 1 calc R U P B 1
C27 C 0.4234(9) 0.810(3) 0.6553(12) 0.039(4) Uani 0.51 1 d D U P B 1
H27A H 0.434682 0.743097 0.682968 0.059 Uiso 0.51 1 calc R U P B 1
H27B H 0.400192 0.883015 0.674207 0.059 Uiso 0.51 1 calc R U P B 1
H27C H 0.378466 0.782970 0.624968 0.059 Uiso 0.51 1 calc R U P B 1
C28 C 0.7434(8) 0.6970(9) 0.7877(4) 0.033(3) Uani 0.51 1 d D U P B 1
H28 H 0.744724 0.623361 0.762112 0.039 Uiso 0.51 1 calc R U P B 1
C29 C 0.6898(12) 0.6602(16) 0.8375(7) 0.045(3) Uani 0.51 1 d D U P B 1
H29A H 0.721854 0.593494 0.859066 0.068 Uiso 0.51 1 calc R U P B 1
H29B H 0.683924 0.732104 0.862178 0.068 Uiso 0.51 1 calc R U P B 1
H29C H 0.629195 0.631309 0.823085 0.068 Uiso 0.51 1 calc R U P B 1
C30 C 0.8417(8) 0.7271(16) 0.8089(8) 0.063(5) Uani 0.51 1 d D U P B 1
H30A H 0.868683 0.656075 0.829975 0.095 Uiso 0.51 1 calc R U P B 1
H30B H 0.876537 0.744970 0.776507 0.095 Uiso 0.51 1 calc R U P B 1
H30C H 0.842753 0.799712 0.833876 0.095 Uiso 0.51 1 calc R U P B 1
C19B C 0.6275(9) 0.8097(7) 0.6963(4) 0.0191(19) Uani 0.49 1 d D . P B 2
C20B C 0.5716(6) 0.8955(7) 0.6671(3) 0.016(2) Uani 0.49 1 d D U P B 2
C21B C 0.5789(9) 1.0213(8) 0.6816(5) 0.029(2) Uani 0.49 1 d D U P B 2
H21B H 0.543963 1.081462 0.659931 0.035 Uiso 0.49 1 calc R U P B 2
C22B C 0.6371(7) 1.0576(7) 0.7276(4) 0.033(3) Uani 0.49 1 d D U P B 2
H22B H 0.643429 1.143117 0.736730 0.040 Uiso 0.49 1 calc R U P B 2
C23B C 0.6862(7) 0.9700(8) 0.7603(4) 0.024(2) Uani 0.49 1 d D U P B 2
H23B H 0.722169 0.995004 0.793601 0.028 Uiso 0.49 1 calc R U P B 2
C24B C 0.6829(8) 0.8456(7) 0.7448(4) 0.024(2) Uani 0.49 1 d D U P B 2
C25B C 0.4990(10) 0.8572(11) 0.6199(6) 0.0297(18) Uani 0.49 1 d D U P B 2
H25B H 0.518674 0.776915 0.603775 0.036 Uiso 0.49 1 calc R U P B 2
C26B C 0.4835(11) 0.9491(16) 0.5712(5) 0.042(4) Uani 0.49 1 d D U P B 2
H26D H 0.436308 0.917174 0.543328 0.062 Uiso 0.49 1 calc R U P B 2
H26E H 0.464031 1.028862 0.585868 0.062 Uiso 0.49 1 calc R U P B 2
H26F H 0.540167 0.960316 0.553199 0.062 Uiso 0.49 1 calc R U P B 2
C27B C 0.4083(10) 0.834(3) 0.6456(11) 0.039(4) Uani 0.49 1 d D U P B 2
H27D H 0.417863 0.774890 0.677031 0.058 Uiso 0.49 1 calc R U P B 2
H27E H 0.385400 0.912366 0.659762 0.058 Uiso 0.49 1 calc R U P B 2
H27F H 0.363987 0.799998 0.616506 0.058 Uiso 0.49 1 calc R U P B 2
C28B C 0.7356(8) 0.7502(9) 0.7818(5) 0.033(3) Uani 0.49 1 d D U P B 2
H28B H 0.745502 0.676850 0.757244 0.040 Uiso 0.49 1 calc R U P B 2
C29B C 0.6788(12) 0.7058(16) 0.8288(7) 0.045(3) Uani 0.49 1 d D U P B 2
H29D H 0.713397 0.644468 0.852310 0.068 Uiso 0.49 1 calc R U P B 2
H29E H 0.664054 0.776582 0.852286 0.068 Uiso 0.49 1 calc R U P B 2
H29F H 0.622456 0.668046 0.811861 0.068 Uiso 0.49 1 calc R U P B 2
C30B C 0.8293(9) 0.7929(16) 0.8073(9) 0.064(5) Uani 0.49 1 d D U P B 2
H30D H 0.858291 0.726110 0.830354 0.096 Uiso 0.49 1 calc R U P B 2
H30E H 0.867231 0.813957 0.776655 0.096 Uiso 0.49 1 calc R U P B 2
H30F H 0.822491 0.866110 0.831060 0.096 Uiso 0.49 1 calc R U P B 2
C31 C 0.8499(4) 0.7842(5) 0.4757(2) 0.0398(13) Uani 1 1 d . . . . .
O31 O 0.8868(3) 0.7217(4) 0.44578(16) 0.0525(11) Uani 1 1 d . . . . .
C32 C 0.9113(4) 0.9632(5) 0.5574(2) 0.0410(14) Uani 1 1 d . . . . .
O32 O 0.9830(3) 0.9932(4) 0.57610(18) 0.0544(11) Uani 1 1 d . . . . .
C33 C 0.7271(4) 1.0450(5) 0.5670(3) 0.0500(16) Uani 1 1 d . . . . .
O33 O 0.6945(3) 1.1252(4) 0.5898(2) 0.0790(17) Uani 1 1 d . . . . .
C34 C 0.6642(4) 0.8343(5) 0.4944(2) 0.0404(13) Uani 1 1 d . . . . .
O34 O 0.5960(3) 0.7911(4) 0.47803(18) 0.0524(11) Uani 1 1 d . . . . .
C35 C 0.7921(4) 1.0253(5) 0.4594(3) 0.0439(14) Uani 1 1 d . . . . .
O35 O 0.7971(3) 1.0927(4) 0.42204(18) 0.0531(11) Uani 1 1 d . . . . .
C36 C 0.9973(4) 0.7053(6) 0.6586(2) 0.0502(16) Uani 1 1 d . . . . .
H36A H 0.990579 0.689015 0.699178 0.060 Uiso 1 1 calc R U . . .
H36B H 0.999975 0.796060 0.652719 0.060 Uiso 1 1 calc R U . . .
C37 C 1.0822(4) 0.6436(6) 0.6406(3) 0.0568(17) Uani 1 1 d . . . . .
H37A H 1.117460 0.605319 0.673590 0.068 Uiso 1 1 calc R U . . .
H37B H 1.121249 0.704622 0.623079 0.068 Uiso 1 1 calc R U . . .
C38 C 1.0479(4) 0.5441(6) 0.5973(2) 0.0491(15) Uani 1 1 d . . . . .
H38A H 1.090153 0.533241 0.567479 0.059 Uiso 1 1 calc R U . . .
H38B H 1.038934 0.463304 0.615928 0.059 Uiso 1 1 calc R U . . .
C39 C 0.9591(4) 0.5990(5) 0.5738(2) 0.0416(13) Uani 1 1 d . . . . .
H39A H 0.968840 0.664173 0.545511 0.050 Uiso 1 1 calc R U . . .
H39B H 0.918641 0.534428 0.555719 0.050 Uiso 1 1 calc R U . . .

loop_
_atom_site_aniso_label
_atom_site_aniso_U_11
_atom_site_aniso_U_22
_atom_site_aniso_U_33
_atom_site_aniso_U_23
_atom_site_aniso_U_13
_atom_site_aniso_U_12
Sn1 0.02514(19) 0.03416(19) 0.02817(17) -0.00418(16) 0.00886(13) -0.00096(16)
Mo1 0.0238(2) 0.0257(2) 0.0436(3) 0.0032(2) 0.00742(19) 0.0002(2)
C1 0.015(2) 0.048(3) 0.018(2) 0.006(2) 0.0000(18) -0.005(2)
O1 0.033(2) 0.046(2) 0.035(2) -0.0037(17) 0.0039(16) -0.0008(17)
C2 0.025(3) 0.037(3) 0.028(3) 0.008(2) 0.003(2) 0.001(2)
C3 0.028(3) 0.043(3) 0.038(3) 0.001(3) 0.009(2) -0.007(3)
C4 0.030(3) 0.056(4) 0.038(3) 0.003(3) 0.008(2) -0.014(3)
C5 0.029(3) 0.064(4) 0.029(3) -0.005(3) 0.012(2) -0.006(3)
C6 0.019(3) 0.055(3) 0.021(3) -0.006(2) 0.003(2) -0.003(2)
C7 0.026(3) 0.028(3) 0.052(3) 0.008(2) 0.014(2) -0.002(2)
C8 0.031(3) 0.025(3) 0.046(3) -0.006(2) 0.020(2) -0.010(2)
C9 0.041(4) 0.047(4) 0.079(5) -0.022(3) 0.034(3) -0.013(3)
C10 0.037(4) 0.035(4) 0.145(8) -0.010(4) 0.049(5) -0.002(3)
C11 0.034(4) 0.056(4) 0.133(7) 0.047(5) 0.029(4) 0.012(3)
C12 0.028(3) 0.082(5) 0.074(5) 0.037(4) 0.019(3) 0.016(3)
C13 0.031(3) 0.040(3) 0.038(3) -0.010(2) 0.008(2) -0.011(2)
C14 0.069(4) 0.059(4) 0.035(3) -0.009(3) 0.013(3) -0.023(3)
C15 0.047(4) 0.068(4) 0.055(4) -0.007(3) 0.002(3) -0.025(3)
C16 0.042(3) 0.050(4) 0.058(3) 0.018(3) 0.003(3) 0.000(3)
C17 0.116(19) 0.059(5) 0.063(6) 0.008(4) 0.042(12) -0.016(8)
C18 0.081(8) 0.066(7) 0.074(7) 0.039(6) 0.001(6) -0.009(6)
C16B 0.042(3) 0.050(4) 0.059(3) 0.016(3) 0.003(3) -0.001(4)
C17B 0.12(2) 0.057(5) 0.060(6) 0.008(5) 0.047(12) -0.016(9)
C18B 0.080(9) 0.065(7) 0.075(8) 0.036(6) -0.001(6) -0.008(6)
C19 0.022(3) 0.019(5) 0.018(4) 0.008(4) 0.009(3) -0.001(4)
C20 0.029(3) 0.029(3) 0.029(3) 0.0004(19) 0.0052(19) 0.0009(19)
C21 0.031(5) 0.023(5) 0.035(6) 0.011(4) 0.012(4) 0.011(4)
C22 0.021(3) 0.020(3) 0.020(3) -0.0002(19) 0.0020(19) -0.0003(19)
C23 0.012(4) 0.039(6) 0.021(5) -0.001(4) -0.005(3) 0.014(5)
C24 0.021(4) 0.021(6) 0.028(4) -0.003(5) 0.010(3) 0.001(5)
C25 0.030(5) 0.030(4) 0.030(5) 0.008(3) 0.001(3) 0.007(3)
C26 0.040(5) 0.041(5) 0.039(5) -0.005(4) 0.005(4) 0.004(3)
C27 0.026(5) 0.046(10) 0.045(8) 0.018(5) -0.005(5) 0.012(7)
C28 0.033(4) 0.036(8) 0.028(4) -0.005(5) -0.003(3) 0.009(6)
C29 0.047(6) 0.048(11) 0.040(6) 0.016(6) -0.004(5) 0.000(7)
C30 0.042(6) 0.110(16) 0.036(4) 0.012(10) -0.007(4) -0.009(8)
C19B 0.022(3) 0.019(5) 0.018(4) 0.008(4) 0.009(3) -0.001(4)
C20B 0.015(3) 0.018(3) 0.015(3) 0.0018(19) 0.0037(18) 0.0025(19)
C21B 0.031(5) 0.022(5) 0.035(6) 0.011(4) 0.011(4) 0.011(4)
C22B 0.033(3) 0.034(3) 0.033(3) -0.0015(19) 0.0053(19) 0.0006(19)
C23B 0.012(4) 0.038(6) 0.020(5) -0.001(4) -0.006(3) 0.014(5)
C24B 0.021(4) 0.022(6) 0.029(4) -0.004(5) 0.011(3) 0.000(5)
C25B 0.029(5) 0.031(4) 0.029(5) 0.007(3) 0.001(3) 0.007(3)
C26B 0.040(5) 0.044(5) 0.041(5) 0.004(4) 0.003(4) 0.001(3)
C27B 0.026(5) 0.044(10) 0.045(8) 0.020(5) -0.003(5) 0.010(7)
C28B 0.034(4) 0.037(8) 0.029(4) -0.006(6) -0.002(3) 0.008(6)
C29B 0.049(6) 0.047(11) 0.038(6) 0.016(6) -0.006(5) 0.000(7)
C30B 0.043(6) 0.110(16) 0.038(4) 0.009(10) -0.009(4) -0.010(8)
C31 0.040(3) 0.042(3) 0.038(3) 0.006(3) 0.004(3) 0.005(3)
O31 0.051(3) 0.067(3) 0.041(2) -0.008(2) 0.0078(19) 0.015(2)
C32 0.034(3) 0.036(3) 0.055(4) 0.004(3) 0.014(3) 0.002(3)
O32 0.027(2) 0.055(3) 0.081(3) 0.005(2) 0.002(2) -0.006(2)
C33 0.037(4) 0.033(3) 0.083(5) 0.007(3) 0.024(3) -0.009(3)
O33 0.070(3) 0.027(2) 0.150(5) -0.009(3) 0.069(3) -0.004(2)
C34 0.040(4) 0.034(3) 0.047(3) 0.007(3) 0.007(3) 0.000(3)
O34 0.037(2) 0.054(3) 0.065(3) 0.010(2) -0.001(2) -0.012(2)
C35 0.022(3) 0.039(3) 0.072(4) 0.004(3) 0.007(3) -0.006(3)
O35 0.043(2) 0.048(2) 0.068(3) 0.021(2) 0.000(2) -0.010(2)
C36 0.029(3) 0.072(4) 0.047(4) -0.004(3) -0.006(3) -0.004(3)
C37 0.034(4) 0.079(5) 0.057(4) -0.006(3) -0.003(3) -0.007(3)
C38 0.034(3) 0.062(4) 0.052(4) 0.002(3) 0.007(3) 0.005(3)
C39 0.039(3) 0.048(3) 0.040(3) -0.004(3) 0.011(3) 0.002(3)

loop_
_atom_type_symbol
_atom_type_description
_atom_type_scat_dispersion_real
_atom_type_scat_dispersion_imag
_atom_type_scat_source
C C 0.0033 0.0016 'International Tables Vol C Tables 4.2.6.8 and 6.1.1.4'
H H 0.0000 0.0000 'International Tables Vol C Tables 4.2.6.8 and 6.1.1.4'
O O 0.0106 0.0060 'International Tables Vol C Tables 4.2.6.8 and 6.1.1.4'
Mo Mo -1.6832 0.6857 'International Tables Vol C Tables 4.2.6.8 and 6.1.1.4'
Sn Sn -0.6537 1.4246 'International Tables Vol C Tables 4.2.6.8 and 6.1.1.4'

loop_
_geom_angle_atom_site_label_1
_geom_angle_atom_site_label_2
_geom_angle_atom_site_label_3
_geom_angle
_geom_angle_site_symmetry_1
_geom_angle_site_symmetry_3
_geom_angle_publ_flag
C1 Sn1 O1 102.88(15) . . ?
C1 Sn1 Mo1 134.31(11) . . ?
O1 Sn1 Mo1 105.28(9) . . ?
C1 Sn1 H1 105.9(19) . . ?
O1 Sn1 H1 62.9(19) . . ?
Mo1 Sn1 H1 118.8(19) . . ?
C35 Mo1 C31 86.4(2) . . ?
C35 Mo1 C32 90.9(2) . . ?
C31 Mo1 C32 88.6(2) . . ?
C35 Mo1 C34 94.1(2) . . ?
C31 Mo1 C34 89.6(2) . . ?
C32 Mo1 C34 174.5(2) . . ?
C35 Mo1 C33 87.8(2) . . ?
C31 Mo1 C33 174.0(2) . . ?
C32 Mo1 C33 90.2(2) . . ?
C34 Mo1 C33 92.1(2) . . ?
C35 Mo1 Sn1 176.37(17) . . ?
C31 Mo1 Sn1 95.99(15) . . ?
C32 Mo1 Sn1 86.42(16) . . ?
C34 Mo1 Sn1 88.64(15) . . ?
C33 Mo1 Sn1 89.79(17) . . ?
C2 C1 C6 118.6(4) . . ?
C2 C1 Sn1 127.0(3) . . ?
C6 C1 Sn1 114.4(4) . . ?
C39 O1 C36 106.6(4) . . ?
C39 O1 Sn1 123.0(3) . . ?
C36 O1 Sn1 117.3(3) . . ?
C3 C2 C1 120.0(5) . . ?
C3 C2 C7 116.3(4) . . ?
C1 C2 C7 123.5(4) . . ?
C4 C3 C2 120.8(5) . . ?
C4 C3 H3 119.6 . . ?
C2 C3 H3 119.6 . . ?
C5 C4 C3 119.3(5) . . ?
C5 C4 H4 120.3 . . ?
C3 C4 H4 120.3 . . ?
C4 C5 C6 121.5(5) . . ?
C4 C5 H5 119.3 . . ?
C6 C5 H5 119.3 . . ?
C19 C6 C5 116.8(6) . . ?
C19 C6 C1 122.8(6) . . ?
C5 C6 C1 119.6(5) . . ?
C5 C6 C19B 121.4(7) . . ?
C1 C6 C19B 118.8(7) . . ?
C8 C7 C12 121.1(5) . . ?
C8 C7 C2 120.9(4) . . ?
C12 C7 C2 117.7(5) . . ?
C9 C8 C7 118.5(5) . . ?
C9 C8 C13 119.5(5) . . ?
C7 C8 C13 121.9(4) . . ?
C10 C9 C8 120.8(6) . . ?
C10 C9 H9 119.6 . . ?
C8 C9 H9 119.6 . . ?
C11 C10 C9 120.1(6) . . ?
C11 C10 H10 119.9 . . ?
C9 C10 H10 119.9 . . ?
C10 C11 C12 121.5(6) . . ?
C10 C11 H11 119.2 . . ?
C12 C11 H11 119.2 . . ?
C11 C12 C7 118.0(6) . . ?
C11 C12 C16B 111.1(7) . . ?
C7 C12 C16B 126.5(7) . . ?
C11 C12 C16 125.1(7) . . ?
C7 C12 C16 116.8(7) . . ?
C8 C13 C15 109.6(4) . . ?
C8 C13 C14 113.6(4) . . ?
C15 C13 C14 109.7(4) . . ?
C8 C13 H13 107.9 . . ?
C15 C13 H13 107.9 . . ?
C14 C13 H13 107.9 . . ?
C13 C14 H14A 109.5 . . ?
C13 C14 H14B 109.5 . . ?
H14A C14 H14B 109.5 . . ?
C13 C14 H14C 109.5 . . ?
H14A C14 H14C 109.5 . . ?
H14B C14 H14C 109.5 . . ?
C13 C15 H15A 109.5 . . ?
C13 C15 H15B 109.5 . . ?
H15A C15 H15B 109.5 . . ?
C13 C15 H15C 109.5 . . ?
H15A C15 H15C 109.5 . . ?
H15B C15 H15C 109.5 . . ?
C17 C16 C18 109.9(9) . . ?
C17 C16 C12 115.8(14) . . ?
C18 C16 C12 110.9(9) . . ?
C17 C16 H16 106.5 . . ?
C18 C16 H16 106.5 . . ?
C12 C16 H16 106.5 . . ?
C16 C17 H17A 109.5 . . ?
C16 C17 H17B 109.5 . . ?
H17A C17 H17B 109.5 . . ?
C16 C17 H17C 109.5 . . ?
H17A C17 H17C 109.5 . . ?
H17B C17 H17C 109.5 . . ?
C16 C18 H18A 109.5 . . ?
C16 C18 H18B 109.5 . . ?
H18A C18 H18B 109.5 . . ?
C16 C18 H18C 109.5 . . ?
H18A C18 H18C 109.5 . . ?
H18B C18 H18C 109.5 . . ?
C18B C16B C17B 111.6(9) . . ?
C18B C16B C12 116.6(10) . . ?
C17B C16B C12 101.9(15) . . ?
C18B C16B H16B 108.8 . . ?
C17B C16B H16B 108.8 . . ?
C12 C16B H16B 108.8 . . ?
C16B C17B H17D 109.5 . . ?
C16B C17B H17E 109.5 . . ?
H17D C17B H17E 109.5 . . ?
C16B C17B H17F 109.5 . . ?
H17D C17B H17F 109.5 . . ?
H17E C17B H17F 109.5 . . ?
C16B C18B H18D 109.5 . . ?
C16B C18B H18E 109.5 . . ?
H18D C18B H18E 109.5 . . ?
C16B C18B H18F 109.5 . . ?
H18D C18B H18F 109.5 . . ?
H18E C18B H18F 109.5 . . ?
C6 C19 C20 116.2(5) . . ?
C6 C19 C24 123.6(5) . . ?
C20 C19 C24 120.0 . . ?
C21 C20 C19 120.0 . . ?
C21 C20 C25 118.4(4) . . ?
C19 C20 C25 121.1(4) . . ?
C22 C21 C20 120.0 . . ?
C22 C21 H21 120.0 . . ?
C20 C21 H21 120.0 . . ?
C21 C22 C23 120.0 . . ?
C21 C22 H22 120.0 . . ?
C23 C22 H22 120.0 . . ?
C24 C23 C22 120.0 . . ?
C24 C23 H23 120.0 . . ?
C22 C23 H23 120.0 . . ?
C23 C24 C19 120.0 . . ?
C23 C24 C28 118.7(4) . . ?
C19 C24 C28 121.2(4) . . ?
C26 C25 C27 109.6(6) . . ?
C26 C25 C20 115.0(6) . . ?
C27 C25 C20 109.5(6) . . ?
C26 C25 H25 107.5 . . ?
C27 C25 H25 107.5 . . ?
C20 C25 H25 107.5 . . ?
C25 C26 H26A 109.5 . . ?
C25 C26 H26B 109.5 . . ?
H26A C26 H26B 109.5 . . ?
C25 C26 H26C 109.5 . . ?
H26A C26 H26C 109.5 . . ?
H26B C26 H26C 109.5 . . ?
C25 C27 H27A 109.5 . . ?
C25 C27 H27B 109.5 . . ?
H27A C27 H27B 109.5 . . ?
C25 C27 H27C 109.5 . . ?
H27A C27 H27C 109.5 . . ?
H27B C27 H27C 109.5 . . ?
C24 C28 C29 109.5(6) . . ?
C24 C28 C30 114.6(7) . . ?
C29 C28 C30 110.1(6) . . ?
C24 C28 H28 107.5 . . ?
C29 C28 H28 107.5 . . ?
C30 C28 H28 107.5 . . ?
C28 C29 H29A 109.5 . . ?
C28 C29 H29B 109.5 . . ?
H29A C29 H29B 109.5 . . ?
C28 C29 H29C 109.5 . . ?
H29A C29 H29C 109.5 . . ?
H29B C29 H29C 109.5 . . ?
C28 C30 H30A 109.5 . . ?
C28 C30 H30B 109.5 . . ?
H30A C30 H30B 109.5 . . ?
C28 C30 H30C 109.5 . . ?
H30A C30 H30C 109.5 . . ?
H30B C30 H30C 109.5 . . ?
C20B C19B C24B 120.3(6) . . ?
C20B C19B C6 123.5(6) . . ?
C24B C19B C6 116.0(6) . . ?
C19B C20B C21B 119.6(5) . . ?
C19B C20B C25B 122.1(6) . . ?
C21B C20B C25B 118.2(6) . . ?
C22B C21B C20B 119.7(6) . . ?
C22B C21B H21B 120.1 . . ?
C20B C21B H21B 120.1 . . ?
C21B C22B C23B 120.4(6) . . ?
C21B C22B H22B 119.8 . . ?
C23B C22B H22B 119.8 . . ?
C22B C23B C24B 120.3(6) . . ?
C22B C23B H23B 119.9 . . ?
C24B C23B H23B 119.9 . . ?
C23B C24B C19B 119.1(5) . . ?
C23B C24B C28B 119.7(6) . . ?
C19B C24B C28B 121.1(6) . . ?
C26B C25B C20B 115.1(7) . . ?
C26B C25B C27B 109.1(7) . . ?
C20B C25B C27B 109.4(7) . . ?
C26B C25B H25B 107.6 . . ?
C20B C25B H25B 107.6 . . ?
C27B C25B H25B 107.6 . . ?
C25B C26B H26D 109.5 . . ?
C25B C26B H26E 109.5 . . ?
H26D C26B H26E 109.5 . . ?
C25B C26B H26F 109.5 . . ?
H26D C26B H26F 109.5 . . ?
H26E C26B H26F 109.5 . . ?
C25B C27B H27D 109.5 . . ?
C25B C27B H27E 109.5 . . ?
H27D C27B H27E 109.5 . . ?
C25B C27B H27F 109.5 . . ?
H27D C27B H27F 109.5 . . ?
H27E C27B H27F 109.5 . . ?
C24B C28B C29B 110.2(7) . . ?
C24B C28B C30B 115.0(8) . . ?
C29B C28B C30B 110.0(7) . . ?
C24B C28B H28B 107.1 . . ?
C29B C28B H28B 107.1 . . ?
C30B C28B H28B 107.1 . . ?
C28B C29B H29D 109.5 . . ?
C28B C29B H29E 109.5 . . ?
H29D C29B H29E 109.5 . . ?
C28B C29B H29F 109.5 . . ?
H29D C29B H29F 109.5 . . ?
H29E C29B H29F 109.5 . . ?
C28B C30B H30D 109.5 . . ?
C28B C30B H30E 109.5 . . ?
H30D C30B H30E 109.5 . . ?
C28B C30B H30F 109.5 . . ?
H30D C30B H30F 109.5 . . ?
H30E C30B H30F 109.5 . . ?
O31 C31 Mo1 175.0(5) . . ?
O32 C32 Mo1 178.5(5) . . ?
O33 C33 Mo1 177.6(5) . . ?
O34 C34 Mo1 178.4(5) . . ?
O35 C35 Mo1 178.2(5) . . ?
O1 C36 C37 105.9(5) . . ?
O1 C36 H36A 110.5 . . ?
C37 C36 H36A 110.5 . . ?
O1 C36 H36B 110.5 . . ?
C37 C36 H36B 110.5 . . ?
H36A C36 H36B 108.7 . . ?
C36 C37 C38 105.2(5) . . ?
C36 C37 H37A 110.7 . . ?
C38 C37 H37A 110.7 . . ?
C36 C37 H37B 110.7 . . ?
C38 C37 H37B 110.7 . . ?
H37A C37 H37B 108.8 . . ?
C39 C38 C37 101.4(5) . . ?
C39 C38 H38A 111.5 . . ?
C37 C38 H38A 111.5 . . ?
C39 C38 H38B 111.5 . . ?
C37 C38 H38B 111.5 . . ?
H38A C38 H38B 109.3 . . ?
O1 C39 C38 104.0(4) . . ?
O1 C39 H39A 111.0 . . ?
C38 C39 H39A 111.0 . . ?
O1 C39 H39B 111.0 . . ?
C38 C39 H39B 111.0 . . ?
H39A C39 H39B 109.0 . . ?

loop_
_geom_bond_atom_site_label_1
_geom_bond_atom_site_label_2
_geom_bond_distance
_geom_bond_site_symmetry_2
_geom_bond_publ_flag
Sn1 C1 2.198(5) . ?
Sn1 O1 2.293(3) . ?
Sn1 Mo1 2.7563(6) . ?
Sn1 H1 1.82(6) . ?
Mo1 C35 1.999(6) . ?
Mo1 C31 2.024(6) . ?
Mo1 C32 2.025(6) . ?
Mo1 C34 2.046(6) . ?
Mo1 C33 2.053(6) . ?
C1 C2 1.401(7) . ?
C1 C6 1.410(6) . ?
O1 C39 1.447(6) . ?
O1 C36 1.470(6) . ?
C2 C3 1.400(7) . ?
C2 C7 1.509(7) . ?
C3 C4 1.382(7) . ?
C3 H3 0.9500 . ?
C4 C5 1.369(7) . ?
C4 H4 0.9500 . ?
C5 C6 1.397(7) . ?
C5 H5 0.9500 . ?
C6 C19 1.380(7) . ?
C6 C19B 1.654(9) . ?
C7 C8 1.403(7) . ?
C7 C12 1.415(7) . ?
C8 C9 1.402(7) . ?
C8 C13 1.523(7) . ?
C9 C10 1.383(10) . ?
C9 H9 0.9500 . ?
C10 C11 1.381(10) . ?
C10 H10 0.9500 . ?
C11 C12 1.391(9) . ?
C11 H11 0.9500 . ?
C12 C16B 1.520(11) . ?
C12 C16 1.574(10) . ?
C13 C15 1.533(7) . ?
C13 C14 1.535(7) . ?
C13 H13 1.0000 . ?
C14 H14A 0.9800 . ?
C14 H14B 0.9800 . ?
C14 H14C 0.9800 . ?
C15 H15A 0.9800 . ?
C15 H15B 0.9800 . ?
C15 H15C 0.9800 . ?
C16 C17 1.525(10) . ?
C16 C18 1.533(10) . ?
C16 H16 1.0000 . ?
C17 H17A 0.9800 . ?
C17 H17B 0.9800 . ?
C17 H17C 0.9800 . ?
C18 H18A 0.9800 . ?
C18 H18B 0.9800 . ?
C18 H18C 0.9800 . ?
C16B C18B 1.515(10) . ?
C16B C17B 1.519(10) . ?
C16B H16B 1.0000 . ?
C17B H17D 0.9800 . ?
C17B H17E 0.9800 . ?
C17B H17F 0.9800 . ?
C18B H18D 0.9800 . ?
C18B H18E 0.9800 . ?
C18B H18F 0.9800 . ?
C19 C20 1.3900 . ?
C19 C24 1.3900 . ?
C20 C21 1.3900 . ?
C20 C25 1.537(6) . ?
C21 C22 1.3900 . ?
C21 H21 0.9500 . ?
C22 C23 1.3900 . ?
C22 H22 0.9500 . ?
C23 C24 1.3900 . ?
C23 H23 0.9500 . ?
C24 C28 1.527(7) . ?
C25 C26 1.523(7) . ?
C25 C27 1.533(7) . ?
C25 H25 1.0000 . ?
C26 H26A 0.9800 . ?
C26 H26B 0.9800 . ?
C26 H26C 0.9800 . ?
C27 H27A 0.9800 . ?
C27 H27B 0.9800 . ?
C27 H27C 0.9800 . ?
C28 C29 1.528(7) . ?
C28 C30 1.528(7) . ?
C28 H28 1.0000 . ?
C29 H29A 0.9800 . ?
C29 H29B 0.9800 . ?
C29 H29C 0.9800 . ?
C30 H30A 0.9800 . ?
C30 H30B 0.9800 . ?
C30 H30C 0.9800 . ?
C19B C20B 1.385(7) . ?
C19B C24B 1.405(7) . ?
C20B C21B 1.402(7) . ?
C20B C25B 1.535(8) . ?
C21B C22B 1.383(7) . ?
C21B H21B 0.9500 . ?
C22B C23B 1.387(7) . ?
C22B H22B 0.9500 . ?
C23B C24B 1.390(7) . ?
C23B H23B 0.9500 . ?
C24B C28B 1.521(8) . ?
C25B C26B 1.522(9) . ?
C25B C27B 1.539(9) . ?
C25B H25B 1.0000 . ?
C26B H26D 0.9800 . ?
C26B H26E 0.9800 . ?
C26B H26F 0.9800 . ?
C27B H27D 0.9800 . ?
C27B H27E 0.9800 . ?
C27B H27F 0.9800 . ?
C28B C29B 1.527(9) . ?
C28B C30B 1.532(9) . ?
C28B H28B 1.0000 . ?
C29B H29D 0.9800 . ?
C29B H29E 0.9800 . ?
C29B H29F 0.9800 . ?
C30B H30D 0.9800 . ?
C30B H30E 0.9800 . ?
C30B H30F 0.9800 . ?
C31 O31 1.149(6) . ?
C32 O32 1.157(6) . ?
C33 O33 1.147(7) . ?
C34 O34 1.146(6) . ?
C35 O35 1.153(6) . ?
C36 C37 1.512(8) . ?
C36 H36A 0.9900 . ?
C36 H36B 0.9900 . ?
C37 C38 1.540(8) . ?
C37 H37A 0.9900 . ?
C37 H37B 0.9900 . ?
C38 C39 1.501(7) . ?
C38 H38A 0.9900 . ?
C38 H38B 0.9900 . ?
C39 H39A 0.9900 . ?
C39 H39B 0.9900 . ?

loop_
_geom_torsion_atom_site_label_1
_geom_torsion_atom_site_label_2
_geom_torsion_atom_site_label_3
_geom_torsion_atom_site_label_4
_geom_torsion
_geom_torsion_site_symmetry_1
_geom_torsion_site_symmetry_2
_geom_torsion_site_symmetry_3
_geom_torsion_site_symmetry_4
_geom_torsion_publ_flag
C6 C1 C2 C3 2.2(7) . . . . ?
Sn1 C1 C2 C3 -175.7(3) . . . . ?
C6 C1 C2 C7 -172.7(4) . . . . ?
Sn1 C1 C2 C7 9.5(7) . . . . ?
C1 C2 C3 C4 -1.2(7) . . . . ?
C7 C2 C3 C4 174.0(5) . . . . ?
C2 C3 C4 C5 -1.6(8) . . . . ?
C3 C4 C5 C6 3.5(8) . . . . ?
C4 C5 C6 C19 -172.8(6) . . . . ?
C4 C5 C6 C1 -2.4(8) . . . . ?
C4 C5 C6 C19B 172.6(5) . . . . ?
C2 C1 C6 C19 169.4(5) . . . . ?
Sn1 C1 C6 C19 -12.5(7) . . . . ?
C2 C1 C6 C5 -0.4(7) . . . . ?
Sn1 C1 C6 C5 177.7(4) . . . . ?
C2 C1 C6 C19B -175.6(5) . . . . ?
Sn1 C1 C6 C19B 2.5(6) . . . . ?
C3 C2 C7 C8 90.1(6) . . . . ?
C1 C2 C7 C8 -94.8(6) . . . . ?
C3 C2 C7 C12 -83.2(6) . . . . ?
C1 C2 C7 C12 91.8(6) . . . . ?
C12 C7 C8 C9 -0.7(7) . . . . ?
C2 C7 C8 C9 -173.8(5) . . . . ?
C12 C7 C8 C13 174.2(5) . . . . ?
C2 C7 C8 C13 1.1(7) . . . . ?
C7 C8 C9 C10 0.2(8) . . . . ?
C13 C8 C9 C10 -174.9(5) . . . . ?
C8 C9 C10 C11 0.3(9) . . . . ?
C9 C10 C11 C12 -0.1(10) . . . . ?
C10 C11 C12 C7 -0.4(10) . . . . ?
C10 C11 C12 C16B 157.6(8) . . . . ?
C10 C11 C12 C16 -176.7(7) . . . . ?
C8 C7 C12 C11 0.9(9) . . . . ?
C2 C7 C12 C11 174.2(5) . . . . ?
C8 C7 C12 C16B -153.4(8) . . . . ?
C2 C7 C12 C16B 19.9(11) . . . . ?
C8 C7 C12 C16 177.5(6) . . . . ?
C2 C7 C12 C16 -9.2(8) . . . . ?
C9 C8 C13 C15 84.8(6) . . . . ?
C7 C8 C13 C15 -90.1(6) . . . . ?
C9 C8 C13 C14 -38.3(6) . . . . ?
C7 C8 C13 C14 146.8(5) . . . . ?
C11 C12 C16 C17 42.2(14) . . . . ?
C7 C12 C16 C17 -134.2(10) . . . . ?
C11 C12 C16 C18 -84.0(11) . . . . ?
C7 C12 C16 C18 99.6(10) . . . . ?
C11 C12 C16B C18B -23.1(14) . . . . ?
C7 C12 C16B C18B 132.6(11) . . . . ?
C11 C12 C16B C17B 98.7(13) . . . . ?
C7 C12 C16B C17B -105.5(14) . . . . ?
C5 C6 C19 C20 -94.5(7) . . . . ?
C1 C6 C19 C20 95.4(7) . . . . ?
C5 C6 C19 C24 91.4(7) . . . . ?
C1 C6 C19 C24 -78.7(8) . . . . ?
C6 C19 C20 C21 -174.3(9) . . . . ?
C24 C19 C20 C21 0.0 . . . . ?
C6 C19 C20 C25 13.4(12) . . . . ?
C24 C19 C20 C25 -172.3(10) . . . . ?
C19 C20 C21 C22 0.0 . . . . ?
C25 C20 C21 C22 172.5(10) . . . . ?
C20 C21 C22 C23 0.0 . . . . ?
C21 C22 C23 C24 0.0 . . . . ?
C22 C23 C24 C19 0.0 . . . . ?
C22 C23 C24 C28 -176.5(8) . . . . ?
C6 C19 C24 C23 173.9(10) . . . . ?
C20 C19 C24 C23 0.0 . . . . ?
C6 C19 C24 C28 -9.7(9) . . . . ?
C20 C19 C24 C28 176.4(9) . . . . ?
C21 C20 C25 C26 33.6(14) . . . . ?
C19 C20 C25 C26 -154.0(9) . . . . ?
C21 C20 C25 C27 -90.3(15) . . . . ?
C19 C20 C25 C27 82.1(11) . . . . ?
C23 C24 C28 C29 81.1(10) . . . . ?
C19 C24 C28 C29 -95.3(11) . . . . ?
C23 C24 C28 C30 -43.1(11) . . . . ?
C19 C24 C28 C30 140.5(11) . . . . ?
C5 C6 C19B C20B -80.2(12) . . . . ?
C1 C6 C19B C20B 94.8(12) . . . . ?
C5 C6 C19B C24B 94.2(10) . . . . ?
C1 C6 C19B C24B -90.7(10) . . . . ?
C24B C19B C20B C21B 8.1(15) . . . . ?
C6 C19B C20B C21B -177.7(11) . . . . ?
C24B C19B C20B C25B -170.0(12) . . . . ?
C6 C19B C20B C25B 4.2(17) . . . . ?
C19B C20B C21B C22B -4.7(16) . . . . ?
C25B C20B C21B C22B 173.5(12) . . . . ?
C20B C21B C22B C23B -1.9(17) . . . . ?
C21B C22B C23B C24B 5.1(17) . . . . ?
C22B C23B C24B C19B -1.7(16) . . . . ?
C22B C23B C24B C28B -178.7(10) . . . . ?
C20B C19B C24B C23B -4.9(15) . . . . ?
C6 C19B C24B C23B -179.6(11) . . . . ?
C20B C19B C24B C28B 172.1(11) . . . . ?
C6 C19B C24B C28B -2.6(14) . . . . ?
C19B C20B C25B C26B -145.4(12) . . . . ?
C21B C20B C25B C26B 36.5(16) . . . . ?
C19B C20B C25B C27B 91.3(13) . . . . ?
C21B C20B C25B C27B -86.8(16) . . . . ?
C23B C24B C28B C29B 86.2(13) . . . . ?
C19B C24B C28B C29B -90.8(14) . . . . ?
C23B C24B C28B C30B -38.9(15) . . . . ?
C19B C24B C28B C30B 144.1(13) . . . . ?
C39 O1 C36 C37 -20.4(6) . . . . ?
Sn1 O1 C36 C37 -162.9(4) . . . . ?
O1 C36 C37 C38 -5.2(6) . . . . ?
C36 C37 C38 C39 27.5(6) . . . . ?
C36 O1 C39 C38 38.7(5) . . . . ?
Sn1 O1 C39 C38 178.5(3) . . . . ?
C37 C38 C39 O1 -40.4(6) . . . . ?
